data_4319789
loop_
_publ_author_name
'Pamela J. Hagrman'
'Jon Zubieta'

_publ_section_title
;
 Hydrothermal Syntheses and Structural Characterizations of
 Organic-Inorganic Hybrid Materials of the M(II)-Ligand/Vanadium Oxide
 System (M(II) = Cu(II) and Zn(II); Ligand = 2,2'-Bipyridine and
 2,2':6',2''-Terpyridine)
;
_journal_name_full 'Inorganic Chemistry'
_journal_page_first 2800
_journal_page_last 2809
_journal_paper_doi 10.1021/ic010024m
_journal_volume 40
_journal_year 2001
_chemical_formula_sum 'C10 H8 N2 O6 V2 Zn'
_chemical_formula_weight 419.43
_chemical_name_systematic
; 
 ? 
;
_space_group_IT_number 2
_symmetry_cell_setting triclinic
_symmetry_space_group_name_Hall '-P 1'
_symmetry_space_group_name_H-M 'P -1'
_atom_sites_solution_hydrogens geom
_atom_sites_solution_primary direct
_atom_sites_solution_secondary difmap
_audit_creation_method SHELXL-97
_cell_angle_alpha 72.1840(10)
_cell_angle_beta 84.1800(10)
_cell_angle_gamma 76.6250(10)
_cell_formula_units_Z 2
_cell_length_a 8.0597(6)
_cell_length_b 8.2040(6)
_cell_length_c 10.2850(8)
_cell_measurement_temperature 120(2)
_cell_volume 629.54(8)
_computing_structure_refinement 'SHELXL-97 (Sheldrick, 1997)'
_computing_structure_solution 'SHELXS-97 (Sheldrick, 1990)'
_diffrn_ambient_temperature 293(2)
_diffrn_measured_fraction_theta_full 0.892
_diffrn_measured_fraction_theta_max 0.892
_diffrn_radiation_monochromator graphite
_diffrn_radiation_source 'fine-focus sealed tube'
_diffrn_radiation_type MoK\a
_diffrn_radiation_wavelength 0.71073
_diffrn_reflns_av_R_equivalents 0.0266
_diffrn_reflns_av_sigmaI/netI 0.0327
_diffrn_reflns_limit_h_max 5
_diffrn_reflns_limit_h_min -10
_diffrn_reflns_limit_k_max 9
_diffrn_reflns_limit_k_min -10
_diffrn_reflns_limit_l_max 13
_diffrn_reflns_limit_l_min -13
_diffrn_reflns_number 4083
_diffrn_reflns_theta_full 28.28
_diffrn_reflns_theta_max 28.28
_diffrn_reflns_theta_min 2.08
_exptl_absorpt_coefficient_mu 3.372
_exptl_crystal_colour colorless
_exptl_crystal_density_diffrn 2.213
_exptl_crystal_density_method 'not measured'
_exptl_crystal_description block
_exptl_crystal_F_000 412
_exptl_crystal_size_max 0.27
_exptl_crystal_size_mid 0.23
_exptl_crystal_size_min 0.20
_refine_diff_density_max 0.509
_refine_diff_density_min -0.580
_refine_diff_density_rms 0.112
_refine_ls_extinction_method none
_refine_ls_goodness_of_fit_ref 1.111
_refine_ls_hydrogen_treatment mixed
_refine_ls_matrix_type full
_refine_ls_number_parameters 222
_refine_ls_number_reflns 2789
_refine_ls_number_restraints 0
_refine_ls_restrained_S_all 1.111
_refine_ls_R_factor_all 0.0320
_refine_ls_R_factor_gt 0.0285
_refine_ls_shift/su_max 0.001
_refine_ls_shift/su_mean 0.000
_refine_ls_structure_factor_coef Fsqd
_refine_ls_weighting_details 'calc w=1/[\s^2^(Fo^2^)+(0.0262P)^2^+1.2128P] where P=(Fo^2^+2Fc^2^)/3'
_refine_ls_weighting_scheme calc
_refine_ls_wR_factor_gt 0.0683
_refine_ls_wR_factor_ref 0.0706
_reflns_number_gt 2618
_reflns_number_total 2789
_reflns_threshold_expression >2sigma(I)
_cod_data_source_file ic010024m_1.cif
_cod_data_source_block compound1
_cod_depositor_comments
;
The following automatic conversions were performed:

'_symmetry_cell_setting' value 'Triclinic' changed to 'triclinic'
according to the built-in table from CIF Core dictionary named
'cif_core.dic' version 2.4.1 from 2010-06-29.

Automatic conversion script
Id: cif_fix_values 1646 2011-03-28 12:23:43Z adriana 
;
_cod_database_code 4319789

loop_
_symmetry_equiv_pos_as_xyz
'x, y, z'
'-x, -y, -z'

loop_
_atom_site_label
_atom_site_type_symbol
_atom_site_fract_x
_atom_site_fract_y
_atom_site_fract_z
_atom_site_U_iso_or_equiv
_atom_site_adp_type
_atom_site_occupancy
_atom_site_symmetry_multiplicity
_atom_site_calc_flag
_atom_site_refinement_flags
_atom_site_disorder_assembly
_atom_site_disorder_group
Zn1 Zn 0.40653(4) 0.85899(4) 0.21485(3) 0.00750(9) Uani 1 1 d . . .
V2 V 0.12280(5) 0.61110(5) 0.15118(4) 0.00729(10) Uani 1 1 d . . .
V3 V 0.26212(5) 1.27142(5) 0.02398(4) 0.00684(10) Uani 1 1 d . . .
O7 O 0.2236(2) 0.7618(2) 0.16338(19) 0.0121(4) Uani 1 1 d . . .
O6 O 0.0738(2) 1.2921(3) -0.06065(19) 0.0135(4) Uani 1 1 d . . .
O5 O 0.2597(2) 0.4709(2) 0.05965(19) 0.0124(4) Uani 1 1 d . . .
O4 O 0.2683(2) 1.1069(2) 0.16884(18) 0.0113(4) Uani 1 1 d . . .
O3 O 0.4333(2) 1.2263(3) -0.07175(19) 0.0129(4) Uani 1 1 d . . .
O2 O 0.0814(2) 0.4930(3) 0.30318(19) 0.0162(4) Uani 1 1 d . . .
N1 N 0.4095(3) 0.7391(3) 0.4249(2) 0.0097(4) Uani 1 1 d . . .
N2 N 0.6208(3) 0.9299(3) 0.2684(2) 0.0095(4) Uani 1 1 d . . .
C1 C 0.2931(3) 0.6509(3) 0.4986(3) 0.0111(5) Uani 1 1 d . . .
C2 C 0.2941(4) 0.5906(4) 0.6405(3) 0.0133(5) Uani 1 1 d . . .
C3 C 0.4161(3) 0.6246(3) 0.7083(3) 0.0121(5) Uani 1 1 d . . .
C4 C 0.5375(3) 0.7150(3) 0.6323(3) 0.0108(5) Uani 1 1 d . . .
C5 C 0.5319(3) 0.7688(3) 0.4904(3) 0.0099(5) Uani 1 1 d . . .
C6 C 0.6600(3) 0.8608(3) 0.4014(3) 0.0100(5) Uani 1 1 d . . .
C7 C 0.8112(4) 0.8728(4) 0.4494(3) 0.0132(5) Uani 1 1 d . . .
C8 C 0.9222(3) 0.9612(4) 0.3565(3) 0.0137(5) Uani 1 1 d . . .
C9 C 0.8797(3) 1.0356(4) 0.2206(3) 0.0131(5) Uani 1 1 d . . .
C10 C 0.7282(3) 1.0163(4) 0.1804(3) 0.0119(5) Uani 1 1 d . . .
H1 H 0.211(4) 0.631(4) 0.446(3) 0.011(8) Uiso 1 1 d . . .
H2 H 0.207(5) 0.537(5) 0.687(4) 0.018(9) Uiso 1 1 d . . .
H3 H 0.411(5) 0.589(5) 0.801(4) 0.026(10) Uiso 1 1 d . . .
H4 H 0.614(4) 0.742(4) 0.673(3) 0.009(7) Uiso 1 1 d . . .
H7 H 0.837(5) 0.812(5) 0.542(4) 0.032(11) Uiso 1 1 d . . .
H8 H 1.035(5) 0.965(5) 0.380(4) 0.026(10) Uiso 1 1 d . . .
H9 H 0.952(5) 1.096(5) 0.162(4) 0.025(10) Uiso 1 1 d . . .
H10 H 0.689(5) 1.068(5) 0.090(4) 0.020(9) Uiso 1 1 d . . .

loop_
_atom_site_aniso_label
_atom_site_aniso_U_11
_atom_site_aniso_U_22
_atom_site_aniso_U_33
_atom_site_aniso_U_23
_atom_site_aniso_U_13
_atom_site_aniso_U_12
Zn1 0.00701(14) 0.00928(15) 0.00700(14) -0.00341(10) -0.00132(10) -0.00143(10)
V2 0.00615(19) 0.0084(2) 0.00815(19) -0.00343(15) -0.00168(15) -0.00120(15)
V3 0.00541(19) 0.0076(2) 0.00804(19) -0.00363(15) -0.00123(14) -0.00026(15)
O7 0.0098(8) 0.0126(9) 0.0157(9) -0.0066(7) -0.0016(7) -0.0020(7)
O6 0.0091(9) 0.0156(9) 0.0172(9) -0.0064(7) -0.0057(7) -0.0012(7)
O5 0.0114(9) 0.0109(9) 0.0167(9) -0.0073(7) 0.0002(7) -0.0016(7)
O4 0.0110(9) 0.0115(9) 0.0111(8) -0.0026(7) -0.0024(7) -0.0020(7)
O3 0.0088(9) 0.0184(10) 0.0134(8) -0.0082(7) 0.0009(7) -0.0021(7)
O2 0.0138(9) 0.0199(10) 0.0119(9) 0.0002(8) -0.0014(7) -0.0039(8)
N1 0.0094(10) 0.0113(10) 0.0086(9) -0.0037(8) -0.0010(8) -0.0012(8)
N2 0.0082(10) 0.0101(10) 0.0105(10) -0.0047(8) -0.0014(8) 0.0000(8)
C1 0.0107(12) 0.0121(12) 0.0121(11) -0.0043(9) -0.0002(9) -0.0042(9)
C2 0.0121(12) 0.0144(12) 0.0122(12) -0.0032(10) 0.0014(10) -0.0024(10)
C3 0.0133(12) 0.0122(12) 0.0086(11) -0.0019(9) 0.0003(9) 0.0000(10)
C4 0.0112(12) 0.0115(12) 0.0107(11) -0.0059(9) -0.0018(9) -0.0006(10)
C5 0.0107(11) 0.0084(11) 0.0105(11) -0.0041(9) -0.0005(9) 0.0002(9)
C6 0.0101(11) 0.0104(11) 0.0110(11) -0.0056(9) -0.0012(9) -0.0012(9)
C7 0.0156(13) 0.0138(12) 0.0107(11) -0.0024(10) -0.0027(10) -0.0048(10)
C8 0.0097(12) 0.0162(13) 0.0168(12) -0.0061(10) -0.0023(10) -0.0036(10)
C9 0.0125(12) 0.0146(12) 0.0128(12) -0.0048(10) 0.0023(10) -0.0043(10)
C10 0.0109(12) 0.0142(12) 0.0110(11) -0.0050(10) -0.0001(9) -0.0019(10)

loop_
_atom_type_symbol
_atom_type_description
_atom_type_scat_dispersion_real
_atom_type_scat_dispersion_imag
_atom_type_scat_source
C C 0.0033 0.0016 'International Tables Vol C Tables 4.2.6.8 and 6.1.1.4'
H H 0.0000 0.0000 'International Tables Vol C Tables 4.2.6.8 and 6.1.1.4'
N N 0.0061 0.0033 'International Tables Vol C Tables 4.2.6.8 and 6.1.1.4'
O O 0.0106 0.0060 'International Tables Vol C Tables 4.2.6.8 and 6.1.1.4'
V V 0.3005 0.5294 'International Tables Vol C Tables 4.2.6.8 and 6.1.1.4'
Zn Zn 0.2839 1.4301 'International Tables Vol C Tables 4.2.6.8 and 6.1.1.4'

loop_
_geom_angle_atom_site_label_1
_geom_angle_atom_site_label_2
_geom_angle_atom_site_label_3
_geom_angle
_geom_angle_site_symmetry_1
_geom_angle_site_symmetry_3
_geom_angle_publ_flag
O7 Zn1 O4 94.24(8) . . ?
O7 Zn1 O3 89.19(7) . 2_675 ?
O4 Zn1 O3 120.53(8) . 2_675 ?
O7 Zn1 N1 100.39(8) . . ?
O4 Zn1 N1 111.56(8) . . ?
O3 Zn1 N1 126.09(8) 2_675 . ?
O7 Zn1 N2 172.47(8) . . ?
O4 Zn1 N2 93.05(8) . . ?
O3 Zn1 N2 85.46(8) 2_675 . ?
N1 Zn1 N2 78.65(8) . . ?
O2 V2 O7 108.85(10) . . ?
O2 V2 O6 109.30(10) . 2_575 ?
O7 V2 O6 112.30(9) . 2_575 ?
O2 V2 O5 108.88(10) . . ?
O7 V2 O5 109.44(9) . . ?
O6 V2 O5 108.01(9) 2_575 . ?
O3 V3 O4 108.87(10) . . ?
O3 V3 O6 110.78(9) . . ?
O4 V3 O6 108.10(9) . . ?
O3 V3 O5 108.91(9) . 1_565 ?
O4 V3 O5 110.57(9) . 1_565 ?
O6 V3 O5 109.60(9) . 1_565 ?
V2 O7 Zn1 158.07(12) . . ?
V3 O6 V2 160.86(12) . 2_575 ?
V3 O5 V2 137.62(11) 1_545 . ?
V3 O4 Zn1 130.30(10) . . ?
V3 O3 Zn1 162.12(12) . 2_675 ?
C1 N1 C5 119.2(2) . . ?
C1 N1 Zn1 125.48(17) . . ?
C5 N1 Zn1 115.04(17) . . ?
C10 N2 C6 119.2(2) . . ?
C10 N2 Zn1 125.67(18) . . ?
C6 N2 Zn1 114.61(17) . . ?
N1 C1 C2 121.8(2) . . ?
C3 C2 C1 119.2(2) . . ?
C2 C3 C4 119.1(2) . . ?
C5 C4 C3 118.9(2) . . ?
N1 C5 C4 121.7(2) . . ?
N1 C5 C6 115.9(2) . . ?
C4 C5 C6 122.3(2) . . ?
N2 C6 C7 121.8(2) . . ?
N2 C6 C5 114.8(2) . . ?
C7 C6 C5 123.3(2) . . ?
C8 C7 C6 118.3(2) . . ?
C9 C8 C7 119.8(2) . . ?
C10 C9 C8 118.5(2) . . ?
N2 C10 C9 122.4(2) . . ?

loop_
_geom_bond_atom_site_label_1
_geom_bond_atom_site_label_2
_geom_bond_distance
_geom_bond_site_symmetry_2
_geom_bond_publ_flag
Zn1 O7 2.0126(19) . ?
Zn1 O4 2.0176(19) . ?
Zn1 O3 2.0371(19) 2_675 ?
Zn1 N1 2.082(2) . ?
Zn1 N2 2.116(2) . ?
V2 O2 1.6158(19) . ?
V2 O7 1.6685(19) . ?
V2 O6 1.8090(19) 2_575 ?
V2 O5 1.8144(19) . ?
V3 O3 1.6496(19) . ?
V3 O4 1.6727(18) . ?
V3 O6 1.7745(18) . ?
V3 O5 1.7787(19) 1_565 ?
O6 V2 1.8090(19) 2_575 ?
O5 V3 1.7787(19) 1_545 ?
O3 Zn1 2.0371(18) 2_675 ?
N1 C1 1.346(3) . ?
N1 C5 1.353(3) . ?
N2 C10 1.343(3) . ?
N2 C6 1.351(3) . ?
C1 C2 1.391(4) . ?
C2 C3 1.384(4) . ?
C3 C4 1.395(4) . ?
C4 C5 1.392(3) . ?
C5 C6 1.490(4) . ?
C6 C7 1.395(4) . ?
C7 C8 1.394(4) . ?
C8 C9 1.387(4) . ?
C9 C10 1.386(4) . ?
